data_7039559
loop_
_publ_author_name
'Krogman, Jeremy P.'
'Bezpalko, Mark W.'
'Foxman, Bruce M.'
'Thomas, Christine M.'

_publ_section_title
;
 Multi-electron redox processes at a Zr(iv) center facilitated by an
 appended redox-active cobalt-containing metalloligand.
;
_journal_issue 27
_journal_name_full 'Dalton transactions (Cambridge, England : 2003)'
_journal_page_first 11182
_journal_page_last 11190
_journal_paper_doi 10.1039/c6dt01498d
_journal_volume 45
_journal_year 2016
_chemical_formula_moiety 'C64 H109 Co1 N5 O1 P3 Zr1'
_chemical_formula_sum 'C64 H109 Co N5 O P3 Zr'
_chemical_formula_weight 1207.68
_space_group_IT_number 14
_symmetry_cell_setting monoclinic
_symmetry_space_group_name_Hall '-P 2ybc'
_symmetry_space_group_name_H-M 'P 1 21/c 1'
_atom_sites_solution_hydrogens difmap
_atom_sites_solution_primary direct
_audit_creation_date 2014-10-20
_audit_creation_method CRYSTALS_ver_14.61
_audit_update_record
;
2016-03-22 deposited with the CCDC.
2016-06-15 downloaded from the CCDC.
;
_cell_angle_alpha 90
_cell_angle_beta 92.5530(10)
_cell_angle_gamma 90
_cell_formula_units_Z 4
_cell_length_a 19.1053(5)
_cell_length_b 11.8605(3)
_cell_length_c 28.6132(7)
_cell_measurement_reflns_used 9851
_cell_measurement_temperature 120
_cell_measurement_theta_max 27
_cell_measurement_theta_min 3
_cell_volume 6477.3(3)
_computing_cell_refinement 'Apex2 (Bruker AXS, 2006)'
_computing_data_collection 'Apex2 (Bruker AXS, 2006)'
_computing_data_reduction 'Apex2 (Bruker AXS, 2006)'
_computing_molecular_graphics 'CAMERON (Watkin et al., 1996)'
_computing_publication_material 'CRYSTALS (Betteridge et al., 2003)'
_computing_structure_refinement 'CRYSTALS (Betteridge et al., 2003)'
_computing_structure_solution 'SIR92 (Altomare et al., 1994)'
_diffrn_ambient_temperature 120
_diffrn_measured_fraction_theta_full 0.996
_diffrn_measured_fraction_theta_max 0.996
_diffrn_measurement_device Area
_diffrn_measurement_device_type 'Bruker Kappa Apex2'
_diffrn_measurement_method '\f & \w scans'
_diffrn_radiation_monochromator graphite
_diffrn_radiation_type 'Mo K\a'
_diffrn_radiation_wavelength 0.71073
_diffrn_reflns_av_R_equivalents 0.055
_diffrn_reflns_limit_h_max 24
_diffrn_reflns_limit_h_min -24
_diffrn_reflns_limit_k_max 15
_diffrn_reflns_limit_k_min -14
_diffrn_reflns_limit_l_max 36
_diffrn_reflns_limit_l_min -36
_diffrn_reflns_number 77818
_diffrn_reflns_theta_full 27.061
_diffrn_reflns_theta_max 27.061
_diffrn_reflns_theta_min 1.818
_diffrn_standards_number 0
_exptl_absorpt_coefficient_mu 0.534
_exptl_absorpt_correction_T_max 0.93
_exptl_absorpt_correction_T_min 0.92
_exptl_absorpt_correction_type numerical
_exptl_absorpt_process_details
; 
 Analytical Absorption (De Meulenaer & Tompa, 1965) 
;
_exptl_crystal_colour green
_exptl_crystal_density_diffrn 1.238
_exptl_crystal_density_method 'not measured'
_exptl_crystal_description prism
_exptl_crystal_F_000 2592.001
_exptl_crystal_size_max 0.500
_exptl_crystal_size_mid 0.160
_exptl_crystal_size_min 0.130
_refine_diff_density_max 0.60
_refine_diff_density_min -0.73
_refine_ls_extinction_method None
_refine_ls_goodness_of_fit_ref 1.0000
_refine_ls_hydrogen_treatment constr
_refine_ls_matrix_type full
_refine_ls_number_parameters 749
_refine_ls_number_reflns 14177
_refine_ls_number_restraints 0
_refine_ls_R_factor_all 0.0492
_refine_ls_R_factor_gt 0.0323
_refine_ls_shift/su_max 0.0041066
_refine_ls_shift/su_mean 0.0000633
_refine_ls_structure_factor_coef Fsqd
_refine_ls_weighting_details
;
 Method= Modified Sheldrick 
 w=1/[\s^2^(F^2^) + ( 0.03P)^2^ + 5.72P] 
 ,where P=(max(Fo^2^,0) + 2Fc^2^)/3 
;
_refine_ls_weighting_scheme calc
_refine_ls_wR_factor_all 0.0816
_refine_ls_wR_factor_gt 0.0669
_refine_ls_wR_factor_ref 0.0816
_reflns_limit_h_max 24
_reflns_limit_h_min -24
_reflns_limit_k_max 15
_reflns_limit_k_min 0
_reflns_limit_l_max 36
_reflns_limit_l_min 0
_reflns_number_gt 10974
_reflns_number_total 14177
_reflns_threshold_expression I>2.0\s(I)
_oxford_diffrn_Wilson_B_factor 0.00
_oxford_diffrn_Wilson_scale 0.00
_oxford_refine_ls_r_factor_ref 0.0492
_oxford_refine_ls_scale 0.084363(10)
_oxford_reflns_number_all 14177
_oxford_reflns_threshold_expression_ref I>-10.0\s(I)
_oxford_structure_analysis_title 'JK_743_0m in P2(1)/c'
_cod_data_source_file c6dt01498d2.cif
_cod_data_source_block 4
_cod_depositor_comments 'Adding full bibliography for 7039558--7039562.cif.'
_cod_original_cell_volume 6477.27(16)
_cod_original_sg_symbol_H-M 'P 1 21/c 1 '
_cod_original_formula_sum 'C64 H109 Co1 N5 O1 P3 Zr1'
_cod_database_code 7039559

loop_
_symmetry_equiv_pos_as_xyz
x,y,z
-x,-y,-z
-x,y+1/2,-z+1/2
x,-y+1/2,z+1/2

loop_
_atom_site_label
_atom_site_type_symbol
_atom_site_fract_x
_atom_site_fract_y
_atom_site_fract_z
_atom_site_U_iso_or_equiv
_atom_site_occupancy
_atom_site_adp_type
_atom_site_refinement_flags_posn
_atom_site_refinement_flags_occupancy
_atom_site_disorder_assembly
_atom_site_disorder_group
Zr1 Zr 0.217590(10) 0.719677(17) 0.632429(7) 0.0120 1.0000 Uani . . . .
Co1 Co 0.284380(15) 0.67187(2) 0.716580(10) 0.0146 1.0000 Uani . . . .
P1 P 0.35505(3) 0.79846(5) 0.681835(19) 0.0151 1.0000 Uani . . . .
P2 P 0.28629(3) 0.51108(5) 0.673122(19) 0.0158 1.0000 Uani . . . .
P3 P 0.15831(3) 0.75660(5) 0.544467(19) 0.0176 1.0000 Uani . . . .
O1 O 0.62645(12) 0.5240(2) 0.59497(8) 0.0549 1.0000 Uani . . . .
N1 N 0.31480(9) 0.82075(15) 0.62874(6) 0.0148 1.0000 Uani . . . .
N2 N 0.23296(9) 0.53750(15) 0.62570(6) 0.0154 1.0000 Uani . . . .
N3 N 0.12203(9) 0.77751(16) 0.59624(6) 0.0170 1.0000 Uani . . . .
N4 N 0.35058(10) 0.62606(17) 0.81311(6) 0.0223 1.0000 Uani . . . .
N5 N 0.19245(9) 0.73964(15) 0.69741(6) 0.0169 1.0000 Uani . . . .
C1 C 0.33328(11) 0.90484(18) 0.59509(7) 0.0159 1.0000 Uani . . . .
C2 C 0.38145(12) 0.88217(19) 0.56043(8) 0.0204 1.0000 Uani . . . .
C3 C 0.39881(12) 0.9660(2) 0.52899(8) 0.0239 1.0000 Uani . . . .
C4 C 0.36904(13) 1.0720(2) 0.52905(8) 0.0255 1.0000 Uani . . . .
C5 C 0.31902(12) 1.0920(2) 0.56172(8) 0.0239 1.0000 Uani . . . .
C6 C 0.30141(11) 1.01235(19) 0.59471(7) 0.0187 1.0000 Uani . . . .
C7 C 0.41621(13) 0.7692(2) 0.55503(9) 0.0282 1.0000 Uani . . . .
C8 C 0.38949(16) 1.1626(2) 0.49520(10) 0.0403 1.0000 Uani . . . .
C9 C 0.24916(12) 1.0476(2) 0.62990(8) 0.0264 1.0000 Uani . . . .
C10 C 0.35500(12) 0.93436(19) 0.71493(8) 0.0203 1.0000 Uani . . . .
C11 C 0.40032(13) 1.0314(2) 0.69757(9) 0.0266 1.0000 Uani . . . .
C12 C 0.36981(15) 0.9195(2) 0.76746(8) 0.0336 1.0000 Uani . . . .
C13 C 0.44922(11) 0.76145(19) 0.67540(8) 0.0201 1.0000 Uani . . . .
C14 C 0.49786(12) 0.8445(2) 0.65161(9) 0.0282 1.0000 Uani . . . .
C15 C 0.48454(12) 0.7262(2) 0.72223(8) 0.0288 1.0000 Uani . . . .
C16 C 0.21795(11) 0.46116(18) 0.58752(7) 0.0172 1.0000 Uani . . . .
C17 C 0.16517(12) 0.37814(19) 0.58847(8) 0.0212 1.0000 Uani . . . .
C18 C 0.15495(13) 0.3054(2) 0.55029(9) 0.0287 1.0000 Uani . . . .
C19 C 0.19362(14) 0.3115(2) 0.51091(9) 0.0326 1.0000 Uani . . . .
C20 C 0.24303(13) 0.3956(2) 0.50943(8) 0.0285 1.0000 Uani . . . .
C21 C 0.25571(11) 0.47035(19) 0.54620(8) 0.0198 1.0000 Uani . . . .
C22 C 0.11721(12) 0.3630(2) 0.62801(9) 0.0298 1.0000 Uani . . . .
C23 C 0.18317(19) 0.2286(3) 0.47110(11) 0.0546 1.0000 Uani . . . .
C24 C 0.31127(12) 0.5573(2) 0.54026(8) 0.0242 1.0000 Uani . . . .
C25 C 0.36964(12) 0.45459(19) 0.65087(8) 0.0216 1.0000 Uani . . . .
C26 C 0.36447(13) 0.3400(2) 0.62633(9) 0.0303 1.0000 Uani . . . .
C27 C 0.43058(13) 0.4540(2) 0.68750(9) 0.0299 1.0000 Uani . . . .
C28 C 0.24915(13) 0.3906(2) 0.70567(8) 0.0249 1.0000 Uani . . . .
C29 C 0.18675(14) 0.4334(2) 0.73193(9) 0.0324 1.0000 Uani . . . .
C30 C 0.30103(15) 0.3341(2) 0.74077(9) 0.0368 1.0000 Uani . . . .
C31 C 0.05064(11) 0.8053(2) 0.60569(7) 0.0192 1.0000 Uani . . . .
C32 C 0.02760(12) 0.9174(2) 0.60884(8) 0.0222 1.0000 Uani . . . .
C33 C -0.04075(12) 0.9390(2) 0.62127(8) 0.0274 1.0000 Uani . . . .
C34 C -0.08735(12) 0.8550(2) 0.63102(8) 0.0282 1.0000 Uani . . . .
C35 C -0.06383(13) 0.7452(2) 0.62831(9) 0.0326 1.0000 Uani . . . .
C36 C 0.00388(12) 0.7187(2) 0.61601(9) 0.0270 1.0000 Uani . . . .
C37 C 0.07350(14) 1.0174(2) 0.60138(10) 0.0366 1.0000 Uani . . . .
C38 C -0.16120(13) 0.8831(3) 0.64348(9) 0.0409 1.0000 Uani . . . .
C39 C 0.02687(14) 0.5978(2) 0.61626(11) 0.0431 1.0000 Uani . . . .
C40 C 0.16006(12) 0.8894(2) 0.51048(8) 0.0244 1.0000 Uani . . . .
C41 C 0.09104(14) 0.9288(2) 0.48719(10) 0.0373 1.0000 Uani . . . .
C42 C 0.21837(14) 0.8882(2) 0.47568(9) 0.0353 1.0000 Uani . . . .
C43 C 0.10799(13) 0.6511(2) 0.50821(8) 0.0272 1.0000 Uani . . . .
C44 C 0.02933(13) 0.6709(2) 0.49785(10) 0.0362 1.0000 Uani . . . .
C45 C 0.14384(15) 0.6257(2) 0.46257(9) 0.0374 1.0000 Uani . . . .
C46 C 0.32953(11) 0.63701(19) 0.77457(8) 0.0190 1.0000 Uani . . . .
C47 C 0.36876(12) 0.6362(2) 0.86308(7) 0.0211 1.0000 Uani . . . .
C48 C 0.34882(14) 0.5265(2) 0.88641(9) 0.0321 1.0000 Uani . . . .
C49 C 0.32735(14) 0.7351(2) 0.88162(9) 0.0326 1.0000 Uani . . . .
C50 C 0.44716(13) 0.6575(2) 0.86860(9) 0.0324 1.0000 Uani . . . .
C51 C 0.14688(11) 0.7803(2) 0.73357(7) 0.0214 1.0000 Uani . . . .
C52 C 0.1867(3) 0.7968(7) 0.78147(17) 0.0280 0.534(8) Uani . P 1 2
C53 C 0.1252(4) 0.9090(7) 0.7191(3) 0.0274 0.534(8) Uani . P 1 2
C54 C 0.0834(7) 0.7193(12) 0.7383(4) 0.0380 0.534(8) Uani . P 1 2
C55 C 0.1392(4) 0.8480(9) 0.8177(2) 0.0360 0.534(8) Uani . P 1 2
C56 C 0.1169(3) 0.9656(7) 0.8022(3) 0.0428 0.534(8) Uani . P 1 2
C57 C 0.0768(5) 0.9581(8) 0.7549(3) 0.0384 0.534(8) Uani . P 1 2
C58 C 0.01461(14) 0.8891(3) 0.75981(10) 0.0393 1.0000 Uani . . . .
C59 C 0.0346(6) 0.7678(12) 0.7748(4) 0.0428 0.534(8) Uani . P 1 2
C60 C 0.0755(5) 0.7738(7) 0.8223(2) 0.0424 0.534(8) Uani . P 1 2
C61 C 0.52575(18) 0.4444(3) 0.55781(13) 0.0639 1.0000 Uani . . . .
C62 C 0.55783(18) 0.5483(3) 0.57798(13) 0.0627 1.0000 Uani . . . .
C64 C 0.65997(19) 0.6162(3) 0.61811(13) 0.0608 1.0000 Uani . . . .
C65 C 0.73181(19) 0.5808(3) 0.63429(13) 0.0668 1.0000 Uani . . . .
C520 C 0.1690(3) 0.7289(8) 0.78291(19) 0.0285 0.466(8) Uani . P 1 1
C530 C 0.1414(5) 0.8986(8) 0.7365(3) 0.0304 0.466(8) Uani . P 1 1
C540 C 0.0706(6) 0.7233(13) 0.7233(4) 0.0215 0.466(8) Uani . P 1 1
C550 C 0.1177(5) 0.7650(9) 0.8200(2) 0.0350 0.466(8) Uani . P 1 1
C560 C 0.1150(4) 0.8918(10) 0.8211(3) 0.0382 0.466(8) Uani . P 1 1
C570 C 0.0903(5) 0.9396(8) 0.7746(4) 0.0348 0.466(8) Uani . P 1 1
C590 C 0.0193(6) 0.7633(11) 0.7600(4) 0.0249 0.466(8) Uani . P 1 1
C600 C 0.0446(4) 0.7190(7) 0.8077(3) 0.0328 0.466(8) Uani . P 1 1
H31 H 0.4326 0.9495 0.5068 0.0293 1.0000 Uiso R . . .
H51 H 0.2970 1.1601 0.5618 0.0289 1.0000 Uiso R . . .
H71 H 0.4663 0.7793 0.5556 0.0423 1.0000 Uiso R . . .
H72 H 0.4051 0.7208 0.5798 0.0412 1.0000 Uiso R . . .
H73 H 0.4003 0.7376 0.5256 0.0420 1.0000 Uiso R . . .
H81 H 0.3499 1.1886 0.4778 0.0610 1.0000 Uiso R . . .
H82 H 0.4111 1.2218 0.5107 0.0613 1.0000 Uiso R . . .
H83 H 0.4208 1.1335 0.4732 0.0603 1.0000 Uiso R . . .
H91 H 0.2150 1.0988 0.6157 0.0395 1.0000 Uiso R . . .
H92 H 0.2730 1.0851 0.6559 0.0396 1.0000 Uiso R . . .
H93 H 0.2249 0.9856 0.6418 0.0392 1.0000 Uiso R . . .
H101 H 0.3076 0.9590 0.7111 0.0237 1.0000 Uiso R . . .
H111 H 0.3846 1.1001 0.7108 0.0398 1.0000 Uiso R . . .
H112 H 0.4488 1.0198 0.7084 0.0391 1.0000 Uiso R . . .
H113 H 0.3976 1.0380 0.6643 0.0388 1.0000 Uiso R . . .
H121 H 0.3627 0.9896 0.7839 0.0488 1.0000 Uiso R . . .
H122 H 0.4178 0.8961 0.7743 0.0504 1.0000 Uiso R . . .
H123 H 0.3397 0.8645 0.7804 0.0503 1.0000 Uiso R . . .
H131 H 0.4463 0.6950 0.6569 0.0244 1.0000 Uiso R . . .
H141 H 0.5371 0.8050 0.6393 0.0412 1.0000 Uiso R . . .
H142 H 0.5171 0.8975 0.6746 0.0415 1.0000 Uiso R . . .
H143 H 0.4748 0.8877 0.6269 0.0410 1.0000 Uiso R . . .
H151 H 0.5274 0.6848 0.7173 0.0429 1.0000 Uiso R . . .
H152 H 0.4974 0.7921 0.7400 0.0427 1.0000 Uiso R . . .
H153 H 0.4547 0.6800 0.7409 0.0425 1.0000 Uiso R . . .
H181 H 0.1200 0.2501 0.5518 0.0340 1.0000 Uiso R . . .
H201 H 0.2682 0.4017 0.4820 0.0342 1.0000 Uiso R . . .
H221 H 0.0689 0.3573 0.6152 0.0447 1.0000 Uiso R . . .
H222 H 0.1284 0.2946 0.6453 0.0451 1.0000 Uiso R . . .
H223 H 0.1185 0.4254 0.6491 0.0438 1.0000 Uiso R . . .
H231 H 0.1974 0.2586 0.4422 0.0826 1.0000 Uiso R . . .
H232 H 0.2073 0.1603 0.4778 0.0821 1.0000 Uiso R . . .
H233 H 0.1349 0.2104 0.4673 0.0820 1.0000 Uiso R . . .
H241 H 0.3148 0.5746 0.5071 0.0376 1.0000 Uiso R . . .
H242 H 0.3563 0.5292 0.5508 0.0366 1.0000 Uiso R . . .
H243 H 0.3012 0.6247 0.5561 0.0376 1.0000 Uiso R . . .
H251 H 0.3812 0.5106 0.6280 0.0248 1.0000 Uiso R . . .
H261 H 0.4093 0.3200 0.6146 0.0454 1.0000 Uiso R . . .
H262 H 0.3510 0.2812 0.6478 0.0450 1.0000 Uiso R . . .
H263 H 0.3304 0.3406 0.6009 0.0449 1.0000 Uiso R . . .
H271 H 0.4757 0.4596 0.6733 0.0449 1.0000 Uiso R . . .
H272 H 0.4281 0.5166 0.7089 0.0449 1.0000 Uiso R . . .
H273 H 0.4309 0.3854 0.7058 0.0449 1.0000 Uiso R . . .
H281 H 0.2338 0.3321 0.6834 0.0298 1.0000 Uiso R . . .
H291 H 0.1574 0.3707 0.7409 0.0484 1.0000 Uiso R . . .
H292 H 0.2042 0.4704 0.7603 0.0486 1.0000 Uiso R . . .
H293 H 0.1582 0.4851 0.7138 0.0483 1.0000 Uiso R . . .
H301 H 0.2761 0.2791 0.7588 0.0550 1.0000 Uiso R . . .
H302 H 0.3209 0.3885 0.7626 0.0543 1.0000 Uiso R . . .
H303 H 0.3391 0.2954 0.7256 0.0545 1.0000 Uiso R . . .
H331 H -0.0551 1.0131 0.6230 0.0330 1.0000 Uiso R . . .
H351 H -0.0947 0.6856 0.6336 0.0394 1.0000 Uiso R . . .
H371 H 0.0736 1.0659 0.6271 0.0552 1.0000 Uiso R . . .
H372 H 0.1204 0.9954 0.5965 0.0551 1.0000 Uiso R . . .
H373 H 0.0571 1.0596 0.5743 0.0566 1.0000 Uiso R . . .
H381 H -0.1792 0.8298 0.6648 0.0611 1.0000 Uiso R . . .
H382 H -0.1655 0.9574 0.6565 0.0611 1.0000 Uiso R . . .
H383 H -0.1921 0.8821 0.6160 0.0612 1.0000 Uiso R . . .
H391 H -0.0078 0.5497 0.6265 0.0665 1.0000 Uiso R . . .
H392 H 0.0661 0.5878 0.6354 0.0661 1.0000 Uiso R . . .
H393 H 0.0397 0.5725 0.5865 0.0662 1.0000 Uiso R . . .
H401 H 0.1736 0.9457 0.5330 0.0281 1.0000 Uiso R . . .
H411 H 0.0946 1.0069 0.4775 0.0553 1.0000 Uiso R . . .
H412 H 0.0518 0.9227 0.5081 0.0554 1.0000 Uiso R . . .
H413 H 0.0803 0.8850 0.4595 0.0562 1.0000 Uiso R . . .
H421 H 0.2245 0.9624 0.4628 0.0526 1.0000 Uiso R . . .
H422 H 0.2615 0.8646 0.4903 0.0529 1.0000 Uiso R . . .
H423 H 0.2063 0.8366 0.4502 0.0529 1.0000 Uiso R . . .
H431 H 0.1120 0.5839 0.5270 0.0318 1.0000 Uiso R . . .
H441 H 0.0067 0.6035 0.4867 0.0537 1.0000 Uiso R . . .
H442 H 0.0061 0.6971 0.5250 0.0537 1.0000 Uiso R . . .
H443 H 0.0226 0.7271 0.4737 0.0530 1.0000 Uiso R . . .
H451 H 0.1247 0.5560 0.4494 0.0553 1.0000 Uiso R . . .
H452 H 0.1938 0.6195 0.4673 0.0553 1.0000 Uiso R . . .
H453 H 0.1336 0.6863 0.4404 0.0551 1.0000 Uiso R . . .
H481 H 0.3578 0.5313 0.9192 0.0470 1.0000 Uiso R . . .
H482 H 0.2995 0.5151 0.8800 0.0477 1.0000 Uiso R . . .
H483 H 0.3742 0.4645 0.8740 0.0465 1.0000 Uiso R . . .
H491 H 0.3367 0.7413 0.9147 0.0480 1.0000 Uiso R . . .
H492 H 0.3412 0.8028 0.8669 0.0492 1.0000 Uiso R . . .
H493 H 0.2773 0.7226 0.8753 0.0482 1.0000 Uiso R . . .
H501 H 0.4605 0.6627 0.9008 0.0485 1.0000 Uiso R . . .
H502 H 0.4583 0.7263 0.8529 0.0486 1.0000 Uiso R . . .
H503 H 0.4721 0.5962 0.8546 0.0488 1.0000 Uiso R . . .
H521 H 0.2274 0.8451 0.7782 0.0331 0.534(8) Uiso R P 1 2
H522 H 0.2035 0.7234 0.7929 0.0331 0.534(8) Uiso R P 1 2
H531 H 0.1669 0.9555 0.7182 0.0328 0.534(8) Uiso R P 1 2
H532 H 0.1013 0.9084 0.6884 0.0333 0.534(8) Uiso R P 1 2
H541 H 0.0966 0.6432 0.7485 0.0446 0.534(8) Uiso R P 1 2
H542 H 0.0586 0.7160 0.7080 0.0450 0.534(8) Uiso R P 1 2
H551 H 0.1654 0.8531 0.8478 0.0429 0.534(8) Uiso R P 1 2
H561 H 0.0877 0.9977 0.8257 0.0509 0.534(8) Uiso R P 1 2
H562 H 0.1586 1.0131 0.7997 0.0509 0.534(8) Uiso R P 1 2
H571 H 0.0631 1.0342 0.7452 0.0461 0.534(8) Uiso R P 1 2
H581 H -0.0144 0.9220 0.7836 0.0468 0.534(8) Uiso R P 1 2
H582 H -0.0119 0.8869 0.7300 0.0474 0.534(8) Uiso R P 1 2
H583 H -0.0190 0.9128 0.7826 0.0468 0.466(8) Uiso R P 1 1
H584 H -0.0005 0.9179 0.7291 0.0471 0.466(8) Uiso R P 1 1
H591 H -0.0065 0.7204 0.7771 0.0520 0.534(8) Uiso R P 1 2
H601 H 0.0457 0.8047 0.8458 0.0508 0.534(8) Uiso R P 1 2
H602 H 0.0907 0.6983 0.8322 0.0511 0.534(8) Uiso R P 1 2
H611 H 0.4788 0.4587 0.5467 0.0959 1.0000 Uiso R . . .
H612 H 0.5246 0.3866 0.5821 0.0959 1.0000 Uiso R . . .
H613 H 0.5522 0.4147 0.5323 0.0959 1.0000 Uiso R . . .
H621 H 0.5333 0.5757 0.6056 0.0752 1.0000 Uiso R . . .
H622 H 0.5592 0.6079 0.5549 0.0750 1.0000 Uiso R . . .
H641 H 0.6328 0.6395 0.6446 0.0732 1.0000 Uiso R . . .
H642 H 0.6628 0.6803 0.5970 0.0727 1.0000 Uiso R . . .
H651 H 0.7555 0.6423 0.6508 0.0994 1.0000 Uiso R . . .
H652 H 0.7291 0.5173 0.6556 0.0993 1.0000 Uiso R . . .
H653 H 0.7592 0.5592 0.6081 0.0993 1.0000 Uiso R . . .
H5201 H 0.2158 0.7581 0.7923 0.0339 0.466(8) Uiso R P 1 1
H5202 H 0.1714 0.6469 0.7815 0.0339 0.466(8) Uiso R P 1 1
H5301 H 0.1878 0.9293 0.7449 0.0370 0.466(8) Uiso R P 1 1
H5302 H 0.1251 0.9279 0.7063 0.0368 0.466(8) Uiso R P 1 1
H5401 H 0.0741 0.6418 0.7233 0.0256 0.466(8) Uiso R P 1 1
H5402 H 0.0535 0.7501 0.6925 0.0260 0.466(8) Uiso R P 1 1
H5501 H 0.1344 0.7357 0.8508 0.0419 0.466(8) Uiso R P 1 1
H5601 H 0.0835 0.9163 0.8448 0.0461 0.466(8) Uiso R P 1 1
H5602 H 0.1622 0.9200 0.8294 0.0461 0.466(8) Uiso R P 1 1
H5701 H 0.0889 1.0219 0.7753 0.0421 0.466(8) Uiso R P 1 1
H5901 H -0.0272 0.7333 0.7517 0.0296 0.466(8) Uiso R P 1 1
H6001 H 0.0130 0.7431 0.8314 0.0389 0.466(8) Uiso R P 1 1
H6002 H 0.0462 0.6376 0.8069 0.0390 0.466(8) Uiso R P 1 1

loop_
_atom_site_aniso_label
_atom_site_aniso_U_11
_atom_site_aniso_U_22
_atom_site_aniso_U_33
_atom_site_aniso_U_23
_atom_site_aniso_U_13
_atom_site_aniso_U_12
Zr1 0.01156(10) 0.01270(11) 0.01184(10) 0.00096(8) 0.00018(7) 0.00052(8)
Co1 0.01551(15) 0.01569(16) 0.01240(14) 0.00015(11) -0.00060(10) 0.00138(12)
P1 0.0140(3) 0.0150(3) 0.0160(3) -0.0011(2) -0.0013(2) -0.0003(2)
P2 0.0184(3) 0.0138(3) 0.0151(3) 0.0010(2) -0.0009(2) 0.0017(2)
P3 0.0167(3) 0.0210(3) 0.0150(3) 0.0027(2) -0.0021(2) 0.0020(2)
O1 0.0512(14) 0.0490(14) 0.0653(15) 0.0177(12) 0.0129(11) 0.0199(11)
N1 0.0138(9) 0.0152(9) 0.0157(9) 0.0015(7) 0.0014(7) -0.0014(7)
N2 0.0170(9) 0.0139(9) 0.0151(9) 0.0005(7) -0.0014(7) 0.0001(7)
N3 0.0134(9) 0.0213(10) 0.0164(9) 0.0035(7) -0.0006(7) 0.0016(8)
N4 0.0240(10) 0.0258(11) 0.0171(10) 0.0013(8) -0.0011(8) 0.0041(8)
N5 0.0152(9) 0.0203(10) 0.0155(9) -0.0002(7) 0.0020(7) 0.0031(7)
C1 0.0151(11) 0.0164(11) 0.0160(10) 0.0015(8) -0.0025(8) -0.0058(9)
C2 0.0204(12) 0.0208(12) 0.0202(11) -0.0024(9) 0.0015(9) -0.0051(9)
C3 0.0239(12) 0.0272(14) 0.0212(12) 0.0002(10) 0.0063(9) -0.0067(10)
C4 0.0291(13) 0.0232(13) 0.0241(12) 0.0052(10) -0.0010(10) -0.0096(10)
C5 0.0273(13) 0.0181(12) 0.0257(12) 0.0039(9) -0.0046(10) -0.0008(10)
C6 0.0173(11) 0.0197(12) 0.0190(11) 0.0014(9) -0.0029(8) -0.0022(9)
C7 0.0318(14) 0.0237(13) 0.0303(13) -0.0029(10) 0.0141(10) -0.0037(11)
C8 0.0524(18) 0.0303(16) 0.0387(16) 0.0116(12) 0.0093(13) -0.0080(13)
C9 0.0241(13) 0.0235(13) 0.0320(14) 0.0058(10) 0.0040(10) 0.0081(10)
C10 0.0199(11) 0.0183(12) 0.0225(12) -0.0033(9) -0.0015(9) 0.0001(9)
C11 0.0294(13) 0.0182(13) 0.0320(14) -0.0057(10) -0.0007(10) -0.0024(10)
C12 0.0466(16) 0.0289(15) 0.0246(13) -0.0082(11) -0.0047(11) -0.0010(12)
C13 0.0164(11) 0.0197(12) 0.0240(12) -0.0007(9) -0.0011(9) -0.0001(9)
C14 0.0148(12) 0.0265(14) 0.0434(15) 0.0022(11) 0.0038(10) -0.0010(10)
C15 0.0217(12) 0.0347(15) 0.0291(13) -0.0004(11) -0.0078(10) 0.0018(11)
C16 0.0192(11) 0.0135(11) 0.0183(11) -0.0003(8) -0.0045(8) 0.0034(9)
C17 0.0190(11) 0.0171(12) 0.0269(12) 0.0043(9) -0.0063(9) 0.0003(9)
C18 0.0296(14) 0.0147(12) 0.0400(15) -0.0007(10) -0.0167(11) -0.0026(10)
C19 0.0418(16) 0.0254(14) 0.0292(14) -0.0093(11) -0.0134(11) 0.0091(12)
C20 0.0355(14) 0.0286(14) 0.0209(12) -0.0043(10) -0.0035(10) 0.0115(11)
C21 0.0195(11) 0.0200(12) 0.0195(11) -0.0008(9) -0.0027(9) 0.0056(9)
C22 0.0223(13) 0.0265(14) 0.0402(15) 0.0086(11) -0.0024(11) -0.0066(11)
C23 0.081(2) 0.0374(18) 0.0439(18) -0.0211(15) -0.0182(16) 0.0014(17)
C24 0.0220(12) 0.0292(14) 0.0218(12) 0.0016(10) 0.0053(9) 0.0036(10)
C25 0.0222(12) 0.0201(12) 0.0223(12) -0.0005(9) -0.0003(9) 0.0066(10)
C26 0.0310(14) 0.0267(14) 0.0325(14) -0.0061(11) -0.0049(11) 0.0134(11)
C27 0.0260(13) 0.0291(14) 0.0338(14) -0.0013(11) -0.0081(10) 0.0080(11)
C28 0.0330(14) 0.0189(12) 0.0227(12) 0.0055(9) 0.0012(10) -0.0014(10)
C29 0.0385(15) 0.0339(15) 0.0255(13) 0.0049(11) 0.0097(11) -0.0081(12)
C30 0.0502(17) 0.0280(15) 0.0316(15) 0.0138(11) -0.0050(12) 0.0016(13)
C31 0.0151(11) 0.0268(13) 0.0155(11) 0.0023(9) -0.0006(8) 0.0028(9)
C32 0.0212(12) 0.0270(13) 0.0183(11) 0.0009(9) -0.0003(9) 0.0048(10)
C33 0.0268(13) 0.0340(15) 0.0210(12) -0.0036(10) -0.0031(10) 0.0115(11)
C34 0.0169(12) 0.0487(17) 0.0187(12) -0.0033(11) -0.0016(9) 0.0047(11)
C35 0.0206(13) 0.0394(17) 0.0381(15) 0.0032(12) 0.0046(10) -0.0040(11)
C36 0.0199(12) 0.0285(14) 0.0330(14) 0.0042(11) 0.0037(10) 0.0016(11)
C37 0.0334(15) 0.0257(15) 0.0513(18) -0.0003(12) 0.0078(13) 0.0041(12)
C38 0.0220(14) 0.069(2) 0.0318(15) -0.0137(14) 0.0017(11) 0.0088(13)
C39 0.0289(15) 0.0283(16) 0.073(2) 0.0105(14) 0.0170(14) -0.0024(12)
C40 0.0253(13) 0.0270(14) 0.0210(12) 0.0060(10) 0.0016(9) -0.0004(10)
C41 0.0335(15) 0.0398(17) 0.0380(16) 0.0201(13) -0.0051(12) 0.0057(13)
C42 0.0333(15) 0.0459(17) 0.0272(14) 0.0086(12) 0.0071(11) -0.0042(13)
C43 0.0311(14) 0.0258(14) 0.0237(12) -0.0005(10) -0.0095(10) 0.0011(11)
C44 0.0318(15) 0.0385(16) 0.0367(15) -0.0019(12) -0.0158(11) -0.0050(12)
C45 0.0472(17) 0.0381(16) 0.0259(14) -0.0078(12) -0.0094(12) 0.0087(13)
C46 0.0200(11) 0.0176(12) 0.0194(12) -0.0020(9) 0.0024(9) 0.0023(9)
C47 0.0231(12) 0.0280(13) 0.0122(10) -0.0001(9) -0.0007(8) 0.0017(10)
C48 0.0399(15) 0.0343(15) 0.0222(13) 0.0056(11) 0.0023(11) 0.0009(12)
C49 0.0382(15) 0.0359(16) 0.0240(13) -0.0027(11) 0.0043(11) 0.0075(12)
C50 0.0268(13) 0.0407(16) 0.0292(14) -0.0084(12) -0.0040(10) -0.0032(12)
C51 0.0172(11) 0.0335(14) 0.0136(11) -0.0032(10) 0.0027(8) 0.0058(10)
C52 0.022(3) 0.047(4) 0.015(2) -0.006(2) 0.0011(18) 0.009(3)
C53 0.029(4) 0.026(3) 0.027(4) 0.001(3) 0.006(3) 0.016(3)
C54 0.034(6) 0.043(4) 0.038(6) -0.021(5) 0.009(4) -0.011(4)
C55 0.027(4) 0.061(7) 0.020(3) -0.004(3) 0.003(2) 0.015(4)
C56 0.037(3) 0.058(5) 0.034(4) -0.031(4) 0.012(3) 0.005(3)
C57 0.042(4) 0.041(5) 0.032(5) -0.013(3) 0.007(3) 0.018(3)
C58 0.0275(15) 0.060(2) 0.0312(15) -0.0068(13) 0.0071(11) 0.0184(14)
C59 0.019(5) 0.062(5) 0.049(8) -0.022(6) 0.018(4) -0.009(4)
C60 0.041(5) 0.060(5) 0.028(3) 0.004(3) 0.020(3) 0.005(4)
C61 0.046(2) 0.073(3) 0.073(3) 0.031(2) 0.0118(17) 0.0179(19)
C62 0.057(2) 0.064(3) 0.068(2) 0.033(2) 0.0230(18) 0.0322(19)
C64 0.071(2) 0.053(2) 0.059(2) 0.0268(18) 0.0177(18) 0.0169(19)
C65 0.065(2) 0.065(3) 0.071(3) 0.030(2) 0.0115(19) 0.0038(19)
C520 0.022(3) 0.048(5) 0.016(3) -0.007(3) 0.001(2) 0.014(3)
C530 0.025(4) 0.036(4) 0.032(5) 0.000(4) 0.008(3) 0.002(3)
C540 0.013(4) 0.029(4) 0.023(5) -0.008(4) 0.006(3) -0.005(3)
C550 0.026(4) 0.067(7) 0.013(3) -0.004(3) 0.005(3) 0.016(4)
C560 0.027(5) 0.054(7) 0.033(4) -0.024(4) 0.004(3) 0.005(4)
C570 0.032(5) 0.030(4) 0.044(7) -0.008(5) 0.016(5) 0.002(3)
C590 0.017(5) 0.033(5) 0.024(5) 0.000(4) 0.003(3) -0.003(3)
C600 0.031(4) 0.045(4) 0.024(4) 0.007(3) 0.016(3) 0.013(3)

loop_
_atom_type_symbol
_atom_type_scat_dispersion_real
_atom_type_scat_dispersion_imag
_atom_type_scat_Cromer_Mann_a1
_atom_type_scat_Cromer_Mann_b1
_atom_type_scat_Cromer_Mann_a2
_atom_type_scat_Cromer_Mann_b2
_atom_type_scat_Cromer_Mann_a3
_atom_type_scat_Cromer_Mann_b3
_atom_type_scat_Cromer_Mann_a4
_atom_type_scat_Cromer_Mann_b4
_atom_type_scat_Cromer_Mann_c
_atom_type_scat_source
C 0.0033 0.0016 2.3100 20.8439 1.0200 10.2075 1.5886 0.5687 0.8650 51.6512 0.2156 'International Tables Vol C 4.2.6.8 and 6.1.1.4'
H 0.0000 0.0000 0.4930 10.5109 0.3229 26.1257 0.1402 3.1424 0.0408 57.7998 0.0030 'International Tables Vol C 4.2.6.8 and 6.1.1.4'
N 0.0061 0.0033 12.2126 0.0057 3.1322 9.8933 2.0125 28.9975 1.1663 0.5826 -11.5290 'International Tables Vol C 4.2.6.8 and 6.1.1.4'
P 0.1023 0.0942 6.4345 1.9067 4.1791 27.1570 1.7800 0.5260 1.4908 68.1645 1.1149 'International Tables Vol C 4.2.6.8 and 6.1.1.4'
Co 0.3494 0.9721 12.2841 4.2791 7.3409 0.2784 4.0034 13.5359 2.3488 71.1692 1.0118 'International Tables Vol C 4.2.6.8 and 6.1.1.4'
Zr -2.9673 0.5597 17.8765 1.2762 10.9480 11.9160 5.4173 0.1176 3.6572 87.6627 2.0693 'International Tables Vol C 4.2.6.8 and 6.1.1.4'
O 0.0106 0.0060 3.0485 13.2771 2.2868 5.7011 1.5463 0.3239 0.8670 32.9089 0.2508 'International Tables Vol C 4.2.6.8 and 6.1.1.4'

loop_
_geom_angle_atom_site_label_1
_geom_angle_atom_site_label_2
_geom_angle_atom_site_label_3
_geom_angle
_geom_angle_publ_flag
Co1 Zr1 P1 45.723(12) yes
Co1 Zr1 P2 46.415(12) yes
P1 Zr1 P2 73.916(15) yes
Co1 Zr1 P3 175.312(16) yes
P1 Zr1 P3 132.987(17) yes
P2 Zr1 P3 129.780(18) yes
Co1 Zr1 N1 78.17(4) yes
P1 Zr1 N1 32.51(4) yes
P2 Zr1 N1 96.38(5) yes
P3 Zr1 N1 100.49(5) yes
Co1 Zr1 N2 79.26(4) yes
P1 Zr1 N2 103.02(5) yes
P2 Zr1 N2 33.43(4) yes
P3 Zr1 N2 97.36(5) yes
N1 Zr1 N2 114.42(6) yes
Co1 Zr1 N3 146.69(5) yes
P1 Zr1 N3 143.84(5) yes
P2 Zr1 N3 141.95(5) yes
P3 Zr1 N3 37.72(5) yes
N1 Zr1 N3 119.68(7) yes
Co1 Zr1 N5 46.56(5) yes
P1 Zr1 N5 76.51(5) yes
P2 Zr1 N5 81.55(5) yes
P3 Zr1 N5 137.97(5) yes
N1 Zr1 N5 102.80(7) yes
N2 Zr1 N3 112.53(7) yes
N2 Zr1 N5 104.04(7) yes
N3 Zr1 N5 100.28(7) yes
Zr1 Co1 P1 75.005(16) yes
Zr1 Co1 P2 73.204(16) yes
P1 Co1 P2 106.83(2) yes
Zr1 Co1 N5 45.62(5) yes
P1 Co1 N5 98.44(5) yes
P2 Co1 N5 102.91(5) yes
Zr1 Co1 C46 179.14(7) yes
P1 Co1 C46 105.81(7) yes
P2 Co1 C46 106.23(7) yes
N5 Co1 C46 134.22(8) yes
Zr1 P1 Co1 59.271(14) yes
Co1 P1 N1 103.91(6) yes
Zr1 P1 C10 118.40(7) yes
Co1 P1 C10 109.49(7) yes
N1 P1 C10 108.03(9) yes
Zr1 P1 C13 133.64(7) yes
Co1 P1 C13 118.70(7) yes
N1 P1 C13 110.43(9) yes
C10 P1 C13 105.94(10) yes
Zr1 P2 Co1 60.381(15) yes
Co1 P2 N2 105.03(6) yes
Zr1 P2 C25 121.81(8) yes
Co1 P2 C25 121.44(8) yes
N2 P2 C25 106.61(9) yes
Zr1 P2 C28 130.88(8) yes
Co1 P2 C28 110.71(8) yes
N2 P2 C28 108.32(10) yes
C25 P2 C28 104.18(11) yes
Zr1 P3 C40 126.87(8) yes
N3 P3 C40 110.79(10) yes
Zr1 P3 C43 125.70(8) yes
N3 P3 C43 111.50(10) yes
C40 P3 C43 107.43(11) yes
C62 O1 C64 113.4(3) yes
Zr1 N1 P1 102.76(8) yes
Zr1 N1 C1 129.55(13) yes
P1 N1 C1 126.35(14) yes
P2 N2 Zr1 101.00(8) yes
P2 N2 C16 125.88(14) yes
Zr1 N2 C16 131.68(13) yes
P3 N3 Zr1 90.16(8) yes
P3 N3 C31 129.04(14) yes
Zr1 N3 C31 140.04(13) yes
C46 N4 C47 167.1(2) yes
Co1 N5 Zr1 87.82(7) yes
Co1 N5 C51 119.00(13) yes
Zr1 N5 C51 153.03(14) yes
N1 C1 C2 121.70(19) yes
N1 C1 C6 120.76(19) yes
C2 C1 C6 117.5(2) yes
C1 C2 C3 120.1(2) yes
C1 C2 C7 123.2(2) yes
C3 C2 C7 116.8(2) yes
C2 C3 C4 122.7(2) yes
C2 C3 H31 118.4 no
C4 C3 H31 118.9 no
C3 C4 C5 117.0(2) yes
C3 C4 C8 122.0(2) yes
C5 C4 C8 121.1(2) yes
C4 C5 C6 122.5(2) yes
C4 C5 H51 119.0 no
C6 C5 H51 118.5 no
C1 C6 C5 120.1(2) yes
C1 C6 C9 122.9(2) yes
C5 C6 C9 117.0(2) yes
C2 C7 H71 109.2 no
C2 C7 H72 110.4 no
H71 C7 H72 108.6 no
C2 C7 H73 108.3 no
H71 C7 H73 109.8 no
H72 C7 H73 110.5 no
C4 C8 H81 110.4 no
C4 C8 H82 111.0 no
H81 C8 H82 109.8 no
C4 C8 H83 110.7 no
H81 C8 H83 106.4 no
H82 C8 H83 108.4 no
C6 C9 H91 110.3 no
C6 C9 H92 109.8 no
H91 C9 H92 108.8 no
C6 C9 H93 112.2 no
H91 C9 H93 107.9 no
H92 C9 H93 107.7 no
P1 C10 C11 117.98(16) yes
P1 C10 C12 113.24(16) yes
C11 C10 C12 108.81(19) yes
P1 C10 H101 103.2 no
C11 C10 H101 106.2 no
C12 C10 H101 106.4 no
C10 C11 H111 108.7 no
C10 C11 H112 109.5 no
H111 C11 H112 107.9 no
C10 C11 H113 112.2 no
H111 C11 H113 108.9 no
H112 C11 H113 109.7 no
C10 C12 H121 110.9 no
C10 C12 H122 111.3 no
H121 C12 H122 107.4 no
C10 C12 H123 111.9 no
H121 C12 H123 107.3 no
H122 C12 H123 107.9 no
P1 C13 C14 119.85(16) yes
P1 C13 C15 111.50(16) yes
C14 C13 C15 108.17(19) yes
P1 C13 H131 102.5 no
C14 C13 H131 107.9 no
C15 C13 H131 105.9 no
C13 C14 H141 110.3 no
C13 C14 H142 109.4 no
H141 C14 H142 106.6 no
C13 C14 H143 113.6 no
H141 C14 H143 109.1 no
H142 C14 H143 107.6 no
C13 C15 H151 110.6 no
C13 C15 H152 109.5 no
H151 C15 H152 106.9 no
C13 C15 H153 112.9 no
H151 C15 H153 108.5 no
H152 C15 H153 108.1 no
N2 C16 C17 122.92(19) yes
N2 C16 C21 119.60(19) yes
C17 C16 C21 117.5(2) yes
C16 C17 C18 119.4(2) yes
C16 C17 C22 124.1(2) yes
C18 C17 C22 116.6(2) yes
C17 C18 C19 123.0(2) yes
C17 C18 H181 118.0 no
C19 C18 H181 118.9 no
C18 C19 C20 117.2(2) yes
C18 C19 C23 121.7(3) yes
C20 C19 C23 121.1(3) yes
C19 C20 C21 122.4(2) yes
C19 C20 H201 117.2 no
C21 C20 H201 120.4 no
C16 C21 C20 120.3(2) yes
C16 C21 C24 122.6(2) yes
C20 C21 C24 117.0(2) yes
C17 C22 H221 108.9 no
C17 C22 H222 110.9 no
H221 C22 H222 108.4 no
C17 C22 H223 112.7 no
H221 C22 H223 106.6 no
H222 C22 H223 109.2 no
C19 C23 H231 112.3 no
C19 C23 H232 110.9 no
H231 C23 H232 109.9 no
C19 C23 H233 109.2 no
H231 C23 H233 107.5 no
H232 C23 H233 106.8 no
C21 C24 H241 109.6 no
C21 C24 H242 111.0 no
H241 C24 H242 106.2 no
C21 C24 H243 111.7 no
H241 C24 H243 108.3 no
H242 C24 H243 110.0 no
P2 C25 C26 115.89(17) yes
P2 C25 C27 113.73(16) yes
C26 C25 C27 109.97(19) yes
P2 C25 H251 102.0 no
C26 C25 H251 108.2 no
C27 C25 H251 106.1 no
C25 C26 H261 109.8 no
C25 C26 H262 111.2 no
H261 C26 H262 107.9 no
C25 C26 H263 111.8 no
H261 C26 H263 108.8 no
H262 C26 H263 107.2 no
C25 C27 H271 112.0 no
C25 C27 H272 111.9 no
H271 C27 H272 106.4 no
C25 C27 H273 111.1 no
H271 C27 H273 107.3 no
H272 C27 H273 107.7 no
P2 C28 C29 108.32(16) yes
P2 C28 C30 114.41(17) yes
C29 C28 C30 108.6(2) yes
P2 C28 H281 109.2 no
C29 C28 H281 109.8 no
C30 C28 H281 106.4 no
C28 C29 H291 110.4 no
C28 C29 H292 108.5 no
H291 C29 H292 107.7 no
C28 C29 H293 112.6 no
H291 C29 H293 108.2 no
H292 C29 H293 109.4 no
C28 C30 H301 108.9 no
C28 C30 H302 110.8 no
H301 C30 H302 107.1 no
C28 C30 H303 112.7 no
H301 C30 H303 108.3 no
H302 C30 H303 108.9 no
N3 C31 C32 122.1(2) yes
N3 C31 C36 119.3(2) yes
C32 C31 C36 118.4(2) yes
C31 C32 C33 119.4(2) yes
C31 C32 C37 123.6(2) yes
C33 C32 C37 117.0(2) yes
C32 C33 C34 122.9(2) yes
C32 C33 H331 118.2 no
C34 C33 H331 118.9 no
C33 C34 C35 117.2(2) yes
C33 C34 C38 120.7(2) yes
C35 C34 C38 122.1(2) yes
C34 C35 C36 122.4(2) yes
C34 C35 H351 119.6 no
C36 C35 H351 117.9 no
C31 C36 C35 119.7(2) yes
C31 C36 C39 120.8(2) yes
C35 C36 C39 119.4(2) yes
C32 C37 H371 110.9 no
C32 C37 H372 111.5 no
H371 C37 H372 108.4 no
C32 C37 H373 110.8 no
H371 C37 H373 107.7 no
H372 C37 H373 107.4 no
C34 C38 H381 111.8 no
C34 C38 H382 113.0 no
H381 C38 H382 108.6 no
C34 C38 H383 110.6 no
H381 C38 H383 106.8 no
H382 C38 H383 105.6 no
C36 C39 H391 112.0 no
C36 C39 H392 111.0 no
H391 C39 H392 107.8 no
C36 C39 H393 112.8 no
H391 C39 H393 107.8 no
H392 C39 H393 105.1 no
P3 C40 C41 117.05(17) yes
P3 C40 C42 111.41(18) yes
C41 C40 C42 111.1(2) yes
P3 C40 H401 104.5 no
C41 C40 H401 106.4 no
C42 C40 H401 105.3 no
C40 C41 H411 110.4 no
C40 C41 H412 112.4 no
H411 C41 H412 108.0 no
C40 C41 H413 110.1 no
H411 C41 H413 107.2 no
H412 C41 H413 108.7 no
C40 C42 H421 110.2 no
C40 C42 H422 111.1 no
H421 C42 H422 108.6 no
C40 C42 H423 109.9 no
H421 C42 H423 108.4 no
H422 C42 H423 108.5 no
P3 C43 C44 118.69(18) yes
P3 C43 C45 111.54(18) yes
C44 C43 C45 109.6(2) yes
P3 C43 H431 102.7 no
C44 C43 H431 106.7 no
C45 C43 H431 106.6 no
C43 C44 H441 111.1 no
C43 C44 H442 112.1 no
H441 C44 H442 108.7 no
C43 C44 H443 110.0 no
H441 C44 H443 107.1 no
H442 C44 H443 107.7 no
C43 C45 H451 108.9 no
C43 C45 H452 111.9 no
H451 C45 H452 110.0 no
C43 C45 H453 109.1 no
H451 C45 H453 108.3 no
H452 C45 H453 108.6 no
Co1 C46 N4 170.2(2) yes
N4 C47 C48 107.81(19) yes
N4 C47 C49 107.45(18) yes
C48 C47 C49 111.2(2) yes
N4 C47 C50 107.79(18) yes
C48 C47 C50 111.2(2) yes
C49 C47 C50 111.2(2) yes
C47 C48 H481 110.2 no
C47 C48 H482 107.4 no
H481 C48 H482 109.1 no
C47 C48 H483 110.7 no
H481 C48 H483 109.9 no
H482 C48 H483 109.3 no
C47 C49 H491 109.1 no
C47 C49 H492 109.7 no
H491 C49 H492 109.2 no
C47 C49 H493 109.8 no
H491 C49 H493 109.3 no
H492 C49 H493 109.7 no
C47 C50 H501 109.4 no
C47 C50 H502 109.3 no
H501 C50 H502 110.2 no
C47 C50 H503 109.5 no
H501 C50 H503 109.6 no
H502 C50 H503 108.8 no
N5 C51 C520 111.1(3) yes
N5 C51 C530 114.7(4) yes
C520 C51 C530 110.5(4) yes
N5 C51 C540 107.0(5) yes
C520 C51 C540 101.8(5) yes
C530 C51 C540 110.9(7) yes
N5 C51 C52 112.5(2) yes
N5 C51 C53 106.3(3) yes
C52 C51 C53 102.5(4) yes
N5 C51 C54 115.8(5) yes
C52 C51 C54 111.5(4) yes
C53 C51 C54 107.0(7) yes
C51 C52 C55 111.4(4) yes
C51 C52 H521 110.5 no
C55 C52 H521 109.4 no
C51 C52 H522 109.0 no
C55 C52 H522 108.7 no
H521 C52 H522 107.7 no
C51 C53 C57 109.9(6) yes
C51 C53 H531 109.8 no
C57 C53 H531 108.8 no
C51 C53 H532 109.0 no
C57 C53 H532 109.6 no
H531 C53 H532 109.7 no
C51 C54 C59 114.7(9) yes
C51 C54 H541 106.7 no
C59 C54 H541 107.4 no
C51 C54 H542 108.6 no
C59 C54 H542 109.6 no
H541 C54 H542 109.8 no
C52 C55 C56 109.5(5) yes
C52 C55 C60 109.3(7) yes
C56 C55 C60 110.2(6) yes
C52 C55 H551 108.9 no
C56 C55 H551 109.0 no
C60 C55 H551 110.0 no
C55 C56 C57 109.1(5) yes
C55 C56 H561 108.7 no
C57 C56 H561 110.8 no
C55 C56 H562 109.4 no
C57 C56 H562 110.1 no
H561 C56 H562 108.7 no
C56 C57 C53 108.8(6) yes
C56 C57 C58 109.1(6) yes
C53 C57 C58 111.8(7) yes
C56 C57 H571 108.5 no
C53 C57 H571 108.8 no
C58 C57 H571 109.7 no
C570 C58 C590 108.6(6) yes
C570 C58 H583 109.1 no
C590 C58 H583 109.0 no
C570 C58 H584 109.5 no
C590 C58 H584 111.7 no
H583 C58 H584 108.9 no
C57 C58 C59 110.9(5) yes
C57 C58 H581 109.4 no
C59 C58 H581 108.7 no
C57 C58 H582 109.1 no
C59 C58 H582 109.3 no
H581 C58 H582 109.3 no
C54 C59 C58 108.0(9) yes
C54 C59 C60 108.4(8) yes
C58 C59 C60 108.2(8) yes
C54 C59 H591 110.2 no
C58 C59 H591 111.6 no
C60 C59 H591 110.3 no
C59 C60 C55 109.2(6) yes
C59 C60 H601 109.8 no
C55 C60 H601 109.8 no
C59 C60 H602 110.3 no
C55 C60 H602 109.2 no
H601 C60 H602 108.5 no
C62 C61 H611 110.4 no
C62 C61 H612 109.2 no
H611 C61 H612 108.2 no
C62 C61 H613 111.9 no
H611 C61 H613 109.2 no
H612 C61 H613 107.9 no
C61 C62 O1 109.0(3) yes
C61 C62 H621 112.4 no
O1 C62 H621 104.9 no
C61 C62 H622 111.4 no
O1 C62 H622 109.5 no
H621 C62 H622 109.5 no
O1 C64 C65 108.6(3) yes
O1 C64 H641 109.7 no
C65 C64 H641 110.7 no
O1 C64 H642 110.4 no
C65 C64 H642 109.7 no
H641 C64 H642 107.8 no
C64 C65 H651 110.1 no
C64 C65 H652 109.8 no
H651 C65 H652 108.3 no
C64 C65 H653 110.9 no
H651 C65 H653 108.6 no
H652 C65 H653 109.0 no
C51 C520 C550 110.8(4) yes
C51 C520 H5201 108.1 no
C550 C520 H5201 108.3 no
C51 C520 H5202 111.2 no
C550 C520 H5202 109.8 no
H5201 C520 H5202 108.6 no
C51 C530 C570 113.5(7) yes
C51 C530 H5301 108.3 no
C570 C530 H5301 107.3 no
C51 C530 H5302 109.0 no
C570 C530 H5302 108.9 no
H5301 C530 H5302 109.8 no
C51 C540 C590 109.9(8) yes
C51 C540 H5401 110.8 no
C590 C540 H5401 110.7 no
C51 C540 H5402 106.8 no
C590 C540 H5402 108.4 no
H5401 C540 H5402 110.1 no
C520 C550 C560 108.5(8) yes
C520 C550 C600 110.3(5) yes
C560 C550 C600 109.3(6) yes
C520 C550 H5501 109.2 no
C560 C550 H5501 109.9 no
C600 C550 H5501 109.6 no
C550 C560 C570 111.5(6) yes
C550 C560 H5601 109.7 no
C570 C560 H5601 109.0 no
C550 C560 H5602 108.3 no
C570 C560 H5602 109.6 no
H5601 C560 H5602 108.7 no
C530 C570 C560 108.5(7) yes
C530 C570 C58 106.4(7) yes
C560 C570 C58 109.7(7) yes
C530 C570 H5701 110.1 no
C560 C570 H5701 111.4 no
C58 C570 H5701 110.7 no
C540 C590 C58 110.1(10) yes
C540 C590 C600 108.6(9) yes
C58 C590 C600 111.4(7) yes
C540 C590 H5901 108.7 no
C58 C590 H5901 108.0 no
C600 C590 H5901 109.9 no
C550 C600 C590 109.5(6) yes
C550 C600 H6001 109.0 no
C590 C600 H6001 110.0 no
C550 C600 H6002 109.5 no
C590 C600 H6002 109.5 no
H6001 C600 H6002 109.3 no

loop_
_geom_bond_atom_site_label_1
_geom_bond_atom_site_label_2
_geom_bond_distance
_geom_bond_publ_flag
Zr1 Co1 2.7338(3) yes
Zr1 P1 3.0721(6) yes
Zr1 P2 3.0106(6) yes
Zr1 P3 2.7487(6) yes
Zr1 N1 2.2170(17) yes
Zr1 N2 2.1902(18) yes
Zr1 N3 2.1695(17) yes
Zr1 N5 1.9553(17) yes
Co1 P1 2.2771(6) yes
Co1 P2 2.2779(6) yes
Co1 N5 1.9863(17) yes
Co1 C46 1.882(2) yes
P1 N1 1.6928(18) yes
P1 C10 1.869(2) yes
P1 C13 1.869(2) yes
P2 N2 1.6895(17) yes
P2 C25 1.866(2) yes
P2 C28 1.863(2) yes
P3 N3 1.6817(18) yes
P3 C40 1.852(2) yes
P3 C43 1.865(2) yes
O1 C62 1.408(4) yes
O1 C64 1.416(4) yes
N1 C1 1.441(3) yes
N2 C16 1.438(3) yes
N3 C31 1.441(3) yes
N4 C46 1.164(3) yes
N4 C47 1.461(3) yes
N5 C51 1.463(3) yes
C1 C2 1.409(3) yes
C1 C6 1.413(3) yes
C2 C3 1.391(3) yes
C2 C7 1.507(3) yes
C3 C4 1.379(3) yes
C3 H31 0.946 no
C4 C5 1.387(3) yes
C4 C8 1.510(3) yes
C5 C6 1.387(3) yes
C5 H51 0.911 no
C6 C9 1.508(3) yes
C7 H71 0.964 no
C7 H72 0.943 no
C7 H73 0.958 no
C8 H81 0.938 no
C8 H82 0.918 no
C8 H83 0.953 no
C9 H91 0.968 no
C9 H92 0.964 no
C9 H93 0.941 no
C10 C11 1.536(3) yes
C10 C12 1.527(3) yes
C10 H101 0.953 no
C11 H111 0.953 no
C11 H112 0.974 no
C11 H113 0.954 no
C12 H121 0.969 no
C12 H122 0.970 no
C12 H123 0.955 no
C13 C14 1.534(3) yes
C13 C15 1.531(3) yes
C13 H131 0.950 no
C14 H141 0.965 no
C14 H142 0.971 no
C14 H143 0.964 no
C15 H151 0.970 no
C15 H152 0.959 no
C15 H153 0.968 no
C16 C17 1.410(3) yes
C16 C21 1.416(3) yes
C17 C18 1.399(3) yes
C17 C22 1.498(3) yes
C18 C19 1.377(4) yes
C18 H181 0.938 no
C19 C20 1.375(4) yes
C19 C23 1.511(3) yes
C20 C21 1.389(3) yes
C20 H201 0.942 no
C21 C24 1.495(3) yes
C22 H221 0.980 no
C22 H222 0.969 no
C22 H223 0.954 no
C23 H231 0.950 no
C23 H232 0.947 no
C23 H233 0.949 no
C24 H241 0.975 no
C24 H242 0.959 no
C24 H243 0.944 no
C25 C26 1.531(3) yes
C25 C27 1.532(3) yes
C25 H251 0.965 no
C26 H261 0.964 no
C26 H262 0.971 no
C26 H263 0.955 no
C27 H271 0.972 no
C27 H272 0.965 no
C27 H273 0.967 no
C28 C29 1.524(3) yes
C28 C30 1.534(3) yes
C28 H281 0.978 no
C29 H291 0.973 no
C29 H292 0.968 no
C29 H293 0.958 no
C30 H301 0.970 no
C30 H302 0.963 no
C30 H303 0.978 no
C31 C32 1.404(3) yes
C31 C36 1.402(3) yes
C32 C33 1.392(3) yes
C32 C37 1.496(3) yes
C33 C34 1.372(4) yes
C33 H331 0.923 no
C34 C35 1.381(4) yes
C34 C38 1.508(3) yes
C35 C36 1.392(3) yes
C35 H351 0.938 no
C36 C39 1.499(4) yes
C37 H371 0.934 no
C37 H372 0.949 no
C37 H373 0.964 no
C38 H381 0.954 no
C38 H382 0.962 no
C38 H383 0.962 no
C39 H391 0.931 no
C39 H392 0.915 no
C39 H393 0.946 no
C40 C41 1.524(3) yes
C40 C42 1.527(3) yes
C40 H401 0.956 no
C41 H411 0.970 no
C41 H412 0.982 no
C41 H413 0.961 no
C42 H421 0.963 no
C42 H422 0.950 no
C42 H423 0.973 no
C43 C44 1.537(3) yes
C43 C45 1.531(3) yes
C43 H431 0.961 no
C44 H441 0.956 no
C44 H442 0.963 no
C44 H443 0.966 no
C45 H451 0.973 no
C45 H452 0.960 no
C45 H453 0.973 no
C47 C48 1.519(3) yes
C47 C49 1.523(3) yes
C47 C50 1.520(3) yes
C48 H481 0.948 no
C48 H482 0.961 no
C48 H483 0.957 no
C49 H491 0.957 no
C49 H492 0.950 no
C49 H493 0.976 no
C50 H501 0.947 no
C50 H502 0.960 no
C50 H503 0.966 no
C51 C520 1.578(6) yes
C51 C530 1.410(10) yes
C51 C540 1.621(12) yes
C51 C52 1.550(5) yes
C51 C53 1.631(8) yes
C51 C54 1.425(13) yes
C52 C55 1.534(8) yes
C52 H521 0.974 no
C52 H522 0.979 no
C53 C57 1.527(12) yes
C53 H531 0.969 no
C53 H532 0.970 no
C54 C59 1.541(18) yes
C54 H541 0.978 no
C54 H542 0.969 no
C55 C56 1.518(10) yes
C55 C60 1.512(11) yes
C55 H551 0.980 no
C56 C57 1.527(8) yes
C56 H561 0.970 no
C56 H562 0.981 no
C57 C58 1.455(10) yes
C57 H571 0.978 no
C58 C570 1.604(10) yes
C58 C590 1.494(14) yes
C58 H583 0.976 no
C58 H584 0.974 no
C58 C59 1.544(14) yes
C58 H581 0.978 no
C58 H582 0.972 no
C59 C60 1.539(10) yes
C59 H591 0.970 no
C60 H601 0.974 no
C60 H602 0.979 no
C61 C62 1.482(5) yes
C61 H611 0.953 no
C61 H612 0.977 no
C61 H613 0.971 no
C62 H621 0.992 no
C62 H622 0.968 no
C64 C65 1.489(5) yes
C64 H641 0.978 no
C64 H642 0.975 no
C65 H651 0.969 no
C65 H652 0.972 no
C65 H653 0.967 no
C520 C550 1.537(9) yes
C520 H5201 0.984 no
C520 H5202 0.974 no
C530 C570 1.572(13) yes
C530 H5301 0.979 no
C530 H5302 0.969 no
C540 C590 1.54(2) yes
C540 H5401 0.968 no
C540 H5402 0.979 no
C550 C560 1.506(12) yes
C550 C600 1.526(10) yes
C550 H5501 0.987 no
C560 C570 1.504(12) yes
C560 H5601 0.972 no
C560 H5602 0.981 no
C570 H5701 0.978 no
C590 C600 1.520(10) yes
C590 H5901 0.977 no
C600 H6001 0.971 no
C600 H6002 0.967 no
